data_2106101
loop_
_publ_author_name
'Kontio, A.'
'Coppens, P.'
'Stevens, E.D.'
'Brown, R.D.'
'Dwight, A.E.'
'Williams, J.M.'

_publ_section_title
;
 New investigation of the structure of Mn4 Al11
;
_journal_name_full 'Acta Crystallographica B (24,1968-38,1982)'
_journal_page_first 435
_journal_page_last 436
_journal_volume 36
_journal_year 1980
_chemical_formula_sum 'Al11 Mn4'
_chemical_name_systematic 'Mn4 Al11'
_space_group_IT_number 2
_symmetry_space_group_name_Hall '-P 1'
_symmetry_space_group_name_H-M 'P -1'
_cell_angle_alpha 89.35
_cell_angle_beta 100.47
_cell_angle_gamma 105.08
_cell_formula_units_Z 1
_cell_length_a 5.095
_cell_length_b 8.879
_cell_length_c 5.051
_cell_volume 216.802
_citation_journal_id_ASTM ACBCAR
_cod_data_source_file Kontio_ACBCAR_1980_1278.cif
_cod_data_source_block Al11Mn4
_cod_original_cell_volume 216.8021
_cod_database_code 2106101

loop_
_symmetry_equiv_pos_as_xyz
x,y,z
-x,-y,-z

loop_
_atom_site_label
_atom_site_type_symbol
_atom_site_fract_x
_atom_site_fract_y
_atom_site_fract_z
_atom_site_occupancy
_atom_site_U_iso_or_equiv
Al4 Al 0.7196 0.3702 0.1802 1 0.0
Al6 Al 0 0 0 1 0.0
Al2 Al 0.8932 0.1242 0.4833 1 0.0
Mn2 Mn 0.85543 0.39943 0.69743 1 0.0
Al5 Al 0.1705 0.3214 0.0547 1 0.0
Al1 Al 0.5327 0.1255 0.8439 1 0.0
Mn1 Mn 0.38915 0.13307 0.33365 1 0.0
Al3 Al 0.3316 0.3717 0.5738 1 0.0
